data_7045819
loop_
_publ_author_name
'Grau, Jordi'
'Renau, Cristina'
'Caballero, Ana B.'
'Caubet, Amparo'
'Pockaj, Marta'
'Lorenzo, Julia'
'Gamez, Patrick'

_publ_section_title
;
 Evaluation of the metal-dependent cytotoxic behaviour of coordination
 compounds.
;
_journal_issue 14
_journal_name_full 'Dalton transactions (Cambridge, England : 2003)'
_journal_page_first 4902
_journal_page_last 4908
_journal_paper_doi 10.1039/C7DT04604A
_journal_volume 47
_journal_year 2018
_chemical_formula_moiety 'C26 H24 Cl4 Cu2 N4'
_chemical_formula_sum 'C26 H24 Cl4 Cu2 N4'
_chemical_formula_weight 661.37
_space_group_crystal_system triclinic
_space_group_IT_number 2
_space_group_name_Hall '-P 1'
_space_group_name_H-M_alt 'P -1'
_symmetry_space_group_name_Hall '-P 1'
_symmetry_space_group_name_H-M 'P -1'
_atom_sites_solution_hydrogens geom
_audit_creation_method SHELXL-2017/1
_audit_update_record
;
2017-11-15 deposited with the CCDC.
2018-03-08 downloaded from the CCDC.
;
_cell_angle_alpha 78.201(5)
_cell_angle_beta 72.412(5)
_cell_angle_gamma 66.904(5)
_cell_formula_units_Z 1
_cell_length_a 8.1238(5)
_cell_length_b 8.7699(5)
_cell_length_c 10.6962(6)
_cell_measurement_reflns_used 4098
_cell_measurement_temperature 150(2)
_cell_measurement_theta_max 30.2442
_cell_measurement_theta_min 3.0201
_cell_volume 664.99(7)
_computing_cell_refinement
;
CrysAlisPro, Agilent Technologies,
Version 1.171.35.11 (release 16-05-2011 CrysAlis171 .NET)
(compiled May 16 2011,17:55:39)
;
_computing_data_collection
;
CrysAlisPro, Agilent Technologies,
Version 1.171.35.11 (release 16-05-2011 CrysAlis171 .NET)
(compiled May 16 2011,17:55:39)
;
_computing_data_reduction
;
CrysAlisPro, Agilent Technologies,
Version 1.171.35.11 (release 16-05-2011 CrysAlis171 .NET)
(compiled May 16 2011,17:55:39)
;
_computing_structure_refinement 'SHELXL-2017/1 (Sheldrick, 2017)'
_computing_structure_solution 'Superflip (Palatinus & Chapuis, 2009)'
_diffrn_ambient_temperature 150(2)
_diffrn_detector_area_resol_mean 10.4933
_diffrn_measured_fraction_theta_full 0.998
_diffrn_measured_fraction_theta_max 0.866
_diffrn_measurement_device_type 'SuperNova, Dual, Cu at zero, Atlas'
_diffrn_measurement_method '\w scans'
_diffrn_radiation_monochromator mirror
_diffrn_radiation_source 'SuperNova (Mo) X-ray Source'
_diffrn_radiation_type MoK\a
_diffrn_radiation_wavelength 0.71073
_diffrn_reflns_av_R_equivalents 0.0263
_diffrn_reflns_av_unetI/netI 0.0401
_diffrn_reflns_Laue_measured_fraction_full 0.998
_diffrn_reflns_Laue_measured_fraction_max 0.866
_diffrn_reflns_limit_h_max 11
_diffrn_reflns_limit_h_min -11
_diffrn_reflns_limit_k_max 11
_diffrn_reflns_limit_k_min -12
_diffrn_reflns_limit_l_max 14
_diffrn_reflns_limit_l_min -14
_diffrn_reflns_number 6695
_diffrn_reflns_point_group_measured_fraction_full 0.998
_diffrn_reflns_point_group_measured_fraction_max 0.866
_diffrn_reflns_theta_full 25.242
_diffrn_reflns_theta_max 30.312
_diffrn_reflns_theta_min 3.026
_exptl_absorpt_coefficient_mu 2.025
_exptl_absorpt_correction_T_max 1.00000
_exptl_absorpt_correction_T_min 0.66066
_exptl_absorpt_correction_type multi-scan
_exptl_absorpt_process_details
;
CrysAlisPro, Agilent Technologies,
Version 1.171.35.11 (release 16-05-2011 CrysAlis171 .NET)
(compiled May 16 2011,17:55:39)
Empirical absorption correction using spherical harmonics,
 implemented in SCALE3 ABSPACK scaling algorithm.
;
_exptl_crystal_colour green
_exptl_crystal_density_diffrn 1.652
_exptl_crystal_density_method 'not measured'
_exptl_crystal_description prism
_exptl_crystal_F_000 334
_exptl_crystal_size_max 0.45
_exptl_crystal_size_mid 0.4
_exptl_crystal_size_min 0.2
_refine_diff_density_max 0.359
_refine_diff_density_min -0.550
_refine_diff_density_rms 0.079
_refine_ls_extinction_method none
_refine_ls_goodness_of_fit_ref 1.070
_refine_ls_hydrogen_treatment constr
_refine_ls_matrix_type full
_refine_ls_number_parameters 163
_refine_ls_number_reflns 3463
_refine_ls_number_restraints 0
_refine_ls_restrained_S_all 1.070
_refine_ls_R_factor_all 0.0336
_refine_ls_R_factor_gt 0.0277
_refine_ls_shift/su_max 0.007
_refine_ls_shift/su_mean 0.001
_refine_ls_structure_factor_coef Fsqd
_refine_ls_weighting_details 'w=1/[\s^2^(Fo^2^)+(0.0206P)^2^+0.2363P] where P=(Fo^2^+2Fc^2^)/3'
_refine_ls_weighting_scheme calc
_refine_ls_wR_factor_gt 0.0620
_refine_ls_wR_factor_ref 0.0659
_reflns_Friedel_coverage 0.000
_reflns_number_gt 3078
_reflns_number_total 3463
_reflns_threshold_expression 'I > 2\s(I)'
_cod_data_source_file c7dt04604a2.cif
_cod_data_source_block shelx
_cod_depositor_comments 'Adding full bibliography for 7045819.cif.'
_cod_database_code 7045819
_shelx_shelxl_version_number 2017/1
_shelx_space_group_comment
;
The symmetry employed for this shelxl refinement is uniquely defined
by the following loop, which should always be used as a source of
symmetry information in preference to the above space-group names.
They are only intended as comments.
;

loop_
_space_group_symop_operation_xyz
'x, y, z'
'-x, -y, -z'

loop_
_atom_site_label
_atom_site_type_symbol
_atom_site_fract_x
_atom_site_fract_y
_atom_site_fract_z
_atom_site_U_iso_or_equiv
_atom_site_adp_type
_atom_site_occupancy
_atom_site_site_symmetry_order
_atom_site_calc_flag
_atom_site_refinement_flags_posn
_atom_site_refinement_flags_adp
Cu1 Cu 0.71416(3) 0.01982(2) 0.46959(2) 0.01543(7) Uani 1 1 d . .
Cl1 Cl 0.57156(6) -0.19298(5) 0.43882(4) 0.01823(10) Uani 1 1 d . .
Cl2 Cl 0.73988(6) 0.18504(5) 0.27786(5) 0.02259(11) Uani 1 1 d . .
N1 N 0.9713(2) -0.14784(18) 0.40916(15) 0.0161(3) Uani 1 1 d . .
N2 N 0.75652(19) -0.10540(17) 0.64735(15) 0.0160(3) Uani 1 1 d . .
C1 C 1.0758(3) -0.1676(2) 0.28593(19) 0.0211(4) Uani 1 1 d . .
H1 H 1.033783 -0.090002 0.216027 0.025 Uiso 1 1 calc R U
C2 C 1.2431(3) -0.2973(2) 0.2570(2) 0.0251(4) Uani 1 1 d . .
H2 H 1.313969 -0.308417 0.168461 0.030 Uiso 1 1 calc R U
C3 C 1.3065(3) -0.4105(2) 0.3577(2) 0.0260(4) Uani 1 1 d . .
H3 H 1.420948 -0.500466 0.339748 0.031 Uiso 1 1 calc R U
C4 C 1.1991(3) -0.3896(2) 0.4858(2) 0.0246(4) Uani 1 1 d . .
H4 H 1.239198 -0.464705 0.557370 0.030 Uiso 1 1 calc R U
C5 C 1.0334(2) -0.2582(2) 0.50734(19) 0.0178(4) Uani 1 1 d . .
C6 C 0.9085(2) -0.2273(2) 0.63869(19) 0.0186(4) Uani 1 1 d . .
H6 H 0.940555 -0.296368 0.714945 0.022 Uiso 1 1 calc R U
C7 C 0.6211(2) -0.0703(2) 0.77578(18) 0.0189(4) Uani 1 1 d . .
H7A H 0.503336 -0.073139 0.769327 0.023 Uiso 1 1 calc R U
H7B H 0.597781 0.044286 0.792283 0.023 Uiso 1 1 calc R U
C8 C 0.6755(2) -0.1867(2) 0.89256(18) 0.0179(4) Uani 1 1 d . .
C9 C 0.7454(3) -0.1444(3) 0.9787(2) 0.0243(4) Uani 1 1 d . .
H9 H 0.760942 -0.039781 0.963643 0.029 Uiso 1 1 calc R U
C10 C 0.7926(3) -0.2540(3) 1.0864(2) 0.0316(5) Uani 1 1 d . .
H10 H 0.839019 -0.223250 1.145233 0.038 Uiso 1 1 calc R U
C11 C 0.7728(3) -0.4066(3) 1.1089(2) 0.0308(5) Uani 1 1 d . .
H11 H 0.805317 -0.481022 1.182946 0.037 Uiso 1 1 calc R U
C12 C 0.7056(3) -0.4514(3) 1.0237(2) 0.0295(5) Uani 1 1 d . .
H12 H 0.693938 -0.557664 1.038144 0.035 Uiso 1 1 calc R U
C13 C 0.6550(3) -0.3420(2) 0.9169(2) 0.0240(4) Uani 1 1 d . .
H13 H 0.606070 -0.372679 0.859724 0.029 Uiso 1 1 calc R U

loop_
_atom_site_aniso_label
_atom_site_aniso_U_11
_atom_site_aniso_U_22
_atom_site_aniso_U_33
_atom_site_aniso_U_23
_atom_site_aniso_U_13
_atom_site_aniso_U_12
Cu1 0.01406(11) 0.01391(11) 0.01512(12) 0.00262(8) -0.00454(8) -0.00291(9)
Cl1 0.0169(2) 0.01332(19) 0.0211(2) -0.00066(16) -0.00569(16) -0.00154(16)
Cl2 0.0224(2) 0.0204(2) 0.0209(2) 0.00752(17) -0.00681(17) -0.00695(18)
N1 0.0148(7) 0.0138(7) 0.0182(8) 0.0010(6) -0.0052(6) -0.0038(6)
N2 0.0165(7) 0.0157(7) 0.0154(7) 0.0010(6) -0.0054(6) -0.0052(6)
C1 0.0217(9) 0.0220(9) 0.0181(9) 0.0001(7) -0.0041(7) -0.0077(8)
C2 0.0241(10) 0.0258(10) 0.0215(10) -0.0073(8) 0.0005(8) -0.0069(8)
C3 0.0210(10) 0.0203(9) 0.0298(11) -0.0069(8) -0.0043(8) 0.0007(8)
C4 0.0234(10) 0.0205(9) 0.0245(10) -0.0013(8) -0.0090(8) -0.0003(8)
C5 0.0167(8) 0.0166(8) 0.0201(9) -0.0006(7) -0.0062(7) -0.0053(7)
C6 0.0180(9) 0.0175(8) 0.0188(9) 0.0022(7) -0.0082(7) -0.0039(7)
C7 0.0169(8) 0.0193(8) 0.0160(9) 0.0016(7) -0.0042(7) -0.0034(7)
C8 0.0151(8) 0.0192(8) 0.0136(8) -0.0006(7) -0.0016(7) -0.0021(7)
C9 0.0245(10) 0.0283(10) 0.0197(10) -0.0014(8) -0.0048(8) -0.0098(8)
C10 0.0271(10) 0.0481(13) 0.0196(10) -0.0014(9) -0.0093(8) -0.0115(10)
C11 0.0241(10) 0.0364(12) 0.0202(10) 0.0097(9) -0.0059(8) -0.0042(9)
C12 0.0317(11) 0.0237(10) 0.0256(11) 0.0048(8) -0.0024(9) -0.0089(9)
C13 0.0271(10) 0.0240(9) 0.0208(10) 0.0009(8) -0.0064(8) -0.0101(8)

loop_
_atom_type_symbol
_atom_type_description
_atom_type_scat_dispersion_real
_atom_type_scat_dispersion_imag
_atom_type_scat_source
C C 0.0033 0.0016 'International Tables Vol C Tables 4.2.6.8 and 6.1.1.4'
H H 0.0000 0.0000 'International Tables Vol C Tables 4.2.6.8 and 6.1.1.4'
N N 0.0061 0.0033 'International Tables Vol C Tables 4.2.6.8 and 6.1.1.4'
Cl Cl 0.1484 0.1585 'International Tables Vol C Tables 4.2.6.8 and 6.1.1.4'
Cu Cu 0.3201 1.2651 'International Tables Vol C Tables 4.2.6.8 and 6.1.1.4'

loop_
_geom_angle_atom_site_label_1
_geom_angle_atom_site_label_2
_geom_angle_atom_site_label_3
_geom_angle
_geom_angle_site_symmetry_1
_geom_angle_site_symmetry_3
N1 Cu1 N2 80.10(6) . .
N1 Cu1 Cl2 92.65(4) . .
N2 Cu1 Cl2 161.35(4) . .
N1 Cu1 Cl1 173.32(5) . 2_656
N2 Cu1 Cl1 93.22(4) . 2_656
Cl2 Cu1 Cl1 93.753(18) . 2_656
N1 Cu1 Cl1 89.58(4) . .
N2 Cu1 Cl1 90.83(4) . .
Cl2 Cu1 Cl1 106.382(18) . .
Cl1 Cu1 Cl1 90.442(16) 2_656 .
Cu1 Cl1 Cu1 89.559(16) 2_656 .
C1 N1 C5 118.24(16) . .
C1 N1 Cu1 128.02(13) . .
C5 N1 Cu1 113.54(12) . .
C6 N2 C7 121.00(16) . .
C6 N2 Cu1 113.88(12) . .
C7 N2 Cu1 124.96(11) . .
N1 C1 C2 122.12(18) . .
N1 C1 H1 118.9 . .
C2 C1 H1 118.9 . .
C3 C2 C1 119.59(18) . .
C3 C2 H2 120.2 . .
C1 C2 H2 120.2 . .
C2 C3 C4 118.42(18) . .
C2 C3 H3 120.8 . .
C4 C3 H3 120.8 . .
C5 C4 C3 118.90(19) . .
C5 C4 H4 120.6 . .
C3 C4 H4 120.6 . .
N1 C5 C4 122.72(17) . .
N1 C5 C6 114.26(15) . .
C4 C5 C6 123.02(18) . .
N2 C6 C5 118.01(17) . .
N2 C6 H6 121.0 . .
C5 C6 H6 121.0 . .
N2 C7 C8 115.90(14) . .
N2 C7 H7A 108.3 . .
C8 C7 H7A 108.3 . .
N2 C7 H7B 108.3 . .
C8 C7 H7B 108.3 . .
H7A C7 H7B 107.4 . .
C9 C8 C13 118.45(18) . .
C9 C8 C7 121.82(17) . .
C13 C8 C7 119.73(17) . .
C10 C9 C8 120.45(19) . .
C10 C9 H9 119.8 . .
C8 C9 H9 119.8 . .
C11 C10 C9 120.6(2) . .
C11 C10 H10 119.7 . .
C9 C10 H10 119.7 . .
C10 C11 C12 119.8(2) . .
C10 C11 H11 120.1 . .
C12 C11 H11 120.1 . .
C11 C12 C13 120.2(2) . .
C11 C12 H12 119.9 . .
C13 C12 H12 119.9 . .
C12 C13 C8 120.53(19) . .
C12 C13 H13 119.7 . .
C8 C13 H13 119.7 . .

loop_
_geom_bond_atom_site_label_1
_geom_bond_atom_site_label_2
_geom_bond_distance
_geom_bond_site_symmetry_2
Cu1 N1 2.0264(14) .
Cu1 N2 2.0456(15) .
Cu1 Cl2 2.2610(5) .
Cu1 Cl1 2.2633(5) 2_656
Cu1 Cl1 2.6667(5) .
N1 C1 1.338(2) .
N1 C5 1.347(2) .
N2 C6 1.270(2) .
N2 C7 1.478(2) .
C1 C2 1.383(3) .
C1 H1 0.9500 .
C2 C3 1.381(3) .
C2 H2 0.9500 .
C3 C4 1.388(3) .
C3 H3 0.9500 .
C4 C5 1.378(3) .
C4 H4 0.9500 .
C5 C6 1.468(3) .
C6 H6 0.9500 .
C7 C8 1.502(2) .
C7 H7A 0.9900 .
C7 H7B 0.9900 .
C8 C9 1.389(3) .
C8 C13 1.399(3) .
C9 C10 1.387(3) .
C9 H9 0.9500 .
C10 C11 1.375(3) .
C10 H10 0.9500 .
C11 C12 1.378(3) .
C11 H11 0.9500 .
C12 C13 1.386(3) .
C12 H12 0.9500 .
C13 H13 0.9500 .

loop_
_geom_torsion_atom_site_label_1
_geom_torsion_atom_site_label_2
_geom_torsion_atom_site_label_3
_geom_torsion_atom_site_label_4
_geom_torsion
C5 N1 C1 C2 0.4(3)
Cu1 N1 C1 C2 -174.00(14)
N1 C1 C2 C3 -0.4(3)
C1 C2 C3 C4 -0.1(3)
C2 C3 C4 C5 0.5(3)
C1 N1 C5 C4 0.0(3)
Cu1 N1 C5 C4 175.20(15)
C1 N1 C5 C6 -179.44(16)
Cu1 N1 C5 C6 -4.21(19)
C3 C4 C5 N1 -0.5(3)
C3 C4 C5 C6 178.90(18)
C7 N2 C6 C5 177.83(15)
Cu1 N2 C6 C5 2.1(2)
N1 C5 C6 N2 1.4(3)
C4 C5 C6 N2 -177.99(18)
C6 N2 C7 C8 0.0(3)
Cu1 N2 C7 C8 175.28(12)
N2 C7 C8 C9 100.3(2)
N2 C7 C8 C13 -80.0(2)
C13 C8 C9 C10 -0.3(3)
C7 C8 C9 C10 179.34(18)
C8 C9 C10 C11 0.7(3)
C9 C10 C11 C12 0.0(3)
C10 C11 C12 C13 -1.1(3)
C11 C12 C13 C8 1.5(3)
C9 C8 C13 C12 -0.8(3)
C7 C8 C13 C12 179.57(17)
